data_7155643
loop_
_publ_author_name
'Voltrov\'a, Svatava'
'Muselli, Micka\"el'
'Filgas, Josef'
'Matou\<sek, V\'aclav'
'Klepet\'a\<rov\'a, Blanka'
'Beier, Petr'

_publ_section_title
;
 Synthesis of tetrafluoroethylene- and tetrafluoroethyl-containing azides
 and their 1,3-dipolar cycloaddition as synthetic application
;
_journal_name_full 'Org. Biomol. Chem.'
_journal_paper_doi 10.1039/C7OB01151B
_journal_year 2017
_chemical_absolute_configuration ad
_chemical_formula_moiety 'C13 H8 Br1 F4 N5'
_chemical_formula_sum 'C13 H8 Br F4 N5'
_chemical_formula_weight 390.14
_chemical_name_systematic 1-(2-(4-bromo-1H-pyrazol-1-yl)-1,1,2,2-tetrafluoroethyl)-4-phenyl-1H-1,2,3-triazole
_space_group_IT_number 33
_symmetry_cell_setting orthorhombic
_symmetry_Int_Tables_number 33
_symmetry_space_group_name_Hall 'P 2c -2n'
_symmetry_space_group_name_H-M 'P n a 21'
_atom_sites_solution_hydrogens difmap
_atom_sites_solution_primary direct
_audit_update_record
;
2017-04-20 deposited with the CCDC.
2017-05-17 downloaded from the CCDC.
;
_cell_angle_alpha 90
_cell_angle_beta 90
_cell_angle_gamma 90
_cell_formula_units_Z 8
_cell_length_a 18.6519(9)
_cell_length_b 5.6223(3)
_cell_length_c 27.0706(13)
_cell_measurement_reflns_used 110
_cell_measurement_temperature 180
_cell_measurement_theta_max 57.5264
_cell_measurement_theta_min 12.5524
_cell_volume 2838.8(2)
_computing_cell_refinement 'CrysAlis, (Oxford Diffraction, 2002)'
_computing_data_collection 'Xcalibur, (Oxford Diffraction, 2002)'
_computing_data_reduction 'CrysAlis, (Oxford Diffraction, 2002)'
_computing_molecular_graphics 'CAMERON (Watkin et al., 1996)'
_computing_publication_material 'CRYSTALS (Betteridge et al., 2003)'
_computing_structure_refinement 'CRYSTALS (Betteridge et al., 2003)'
_computing_structure_solution 'SIR92 (Altomare et al., 1994)'
_diffrn_ambient_temperature 180
_diffrn_measured_fraction_theta_full 0.997
_diffrn_measured_fraction_theta_max 0.997
_diffrn_measurement_device Area
_diffrn_measurement_device_type 'Oxford Diffraction XCALIBUR'
_diffrn_measurement_method '\f & \w scans'
_diffrn_radiation_monochromator graphite
_diffrn_radiation_probe x-ray
_diffrn_radiation_type 'Cu K\a'
_diffrn_radiation_wavelength 1.54178
_diffrn_reflns_av_R_equivalents 0.049
_diffrn_reflns_limit_h_max 22
_diffrn_reflns_limit_h_min -21
_diffrn_reflns_limit_k_max 5
_diffrn_reflns_limit_k_min -6
_diffrn_reflns_limit_l_max 31
_diffrn_reflns_limit_l_min -33
_diffrn_reflns_number 21410
_diffrn_reflns_theta_full 70.046
_diffrn_reflns_theta_max 70.046
_diffrn_reflns_theta_min 3.265
_diffrn_standards_number 0
_exptl_absorpt_coefficient_mu 4.461
_exptl_absorpt_correction_T_max 0.73
_exptl_absorpt_correction_T_min 0.54
_exptl_absorpt_correction_type multi-scan
_exptl_absorpt_process_details 'CrysAlis, (Oxford Diffraction, 2002)'
_exptl_crystal_colour colourless
_exptl_crystal_density_diffrn 1.826
_exptl_crystal_density_method 'not measured'
_exptl_crystal_description needle
_exptl_crystal_F_000 1536
_exptl_crystal_size_max 0.307
_exptl_crystal_size_mid 0.084
_exptl_crystal_size_min 0.070
_refine_diff_density_max 0.38
_refine_diff_density_min -0.38
_refine_ls_abs_structure_details 'Flack (1983), 2500 Friedel-pairs'
_refine_ls_abs_structure_Flack 0.054(14)
_refine_ls_extinction_coef 0.000
_refine_ls_extinction_method 'Larson (1970), Equation 22'
_refine_ls_goodness_of_fit_ref 1.0981
_refine_ls_hydrogen_treatment constr
_refine_ls_matrix_type full
_refine_ls_number_parameters 416
_refine_ls_number_reflns 4437
_refine_ls_number_restraints 1
_refine_ls_R_factor_all 0.0400
_refine_ls_R_factor_gt 0.0305
_refine_ls_shift/su_max 0.0021416
_refine_ls_shift/su_mean 0.0000639
_refine_ls_structure_factor_coef F
_refine_ls_weighting_details
;
 Method, part 1, Chebychev polynomial, (Watkin, 1994, Prince, 1982) 
 [weight] = 1.0/[A~0~*T~0~(x)+A~1~*T~1~(x) ... +A~n-1~]*T~n-1~(x)] 
 where A~i~ are the Chebychev coefficients listed below and x= Fcalc/Fmax 
 Method = Robust Weighting (Prince, 1982) 
 W = [weight] * [1-(deltaF/6*sigmaF)^2^]^2^ 
 A~i~ are: 
 0.156 0.122 0.757E-01 0.252E-01 0.120E-01 
;
_refine_ls_weighting_scheme calc
_refine_ls_wR_factor_all 0.0434
_refine_ls_wR_factor_gt 0.0303
_refine_ls_wR_factor_ref 0.0303
_reflns_limit_h_max 22
_reflns_limit_h_min 0
_reflns_limit_k_max 6
_reflns_limit_k_min 0
_reflns_limit_l_max 31
_reflns_limit_l_min -32
_reflns_number_gt 4437
_reflns_number_total 5246
_reflns_threshold_expression I>2.0\s(I)
_oxford_diffrn_Wilson_B_factor 2.90
_oxford_diffrn_Wilson_scale 186.29
_oxford_refine_ls_r_factor_ref 0.0305
_oxford_refine_ls_scale 0.07422(7)
_oxford_reflns_number_all 5246
_oxford_reflns_threshold_expression_ref I>2.0\s(I)
_cod_data_source_file c7ob01151b2.cif
_cod_data_source_block 1
_cod_original_formula_sum 'C13 H8 Br1 F4 N5'
_cod_database_code 7155643

loop_
_symmetry_equiv_pos_as_xyz
x,y,z
-x+1/2,y+1/2,z+1/2
x+1/2,-y+1/2,z
-x,-y,z+1/2

loop_
_atom_site_label
_atom_site_type_symbol
_atom_site_fract_x
_atom_site_fract_y
_atom_site_fract_z
_atom_site_U_iso_or_equiv
_atom_site_occupancy
_atom_site_adp_type
_atom_site_refinement_flags_posn
Br1 Br 1.01121(2) 0.75666(7) 0.75777(3) 0.0377 1.0000 Uani .
C2 C 0.9576(2) 0.9294(7) 0.71130(13) 0.0307 1.0000 Uani .
C3 C 0.9111(2) 0.8472(7) 0.67713(14) 0.0306 1.0000 Uani .
N4 N 0.88615(18) 1.0425(5) 0.65329(12) 0.0322 1.0000 Uani .
N5 N 0.9164(2) 1.2471(7) 0.67030(14) 0.0523 1.0000 Uani .
C6 C 0.9598(3) 1.1743(8) 0.70526(15) 0.0468 1.0000 Uani .
C7 C 0.8401(2) 1.0560(7) 0.61146(16) 0.0353 1.0000 Uani .
F8 F 0.80011(12) 0.8584(4) 0.60994(9) 0.0439 1.0000 Uani .
F9 F 0.79706(14) 1.2440(5) 0.61580(10) 0.0470 1.0000 Uani .
C10 C 0.8808(2) 1.0717(7) 0.56203(14) 0.0330 1.0000 Uani .
F11 F 0.91561(12) 0.8665(4) 0.55517(9) 0.0397 1.0000 Uani .
F12 F 0.92793(13) 1.2488(4) 0.56383(9) 0.0453 1.0000 Uani .
N13 N 0.83392(18) 1.1083(5) 0.52052(11) 0.0312 1.0000 Uani .
N14 N 0.8087(2) 1.3317(6) 0.51134(13) 0.0401 1.0000 Uani .
N15 N 0.76390(19) 1.3109(6) 0.47488(12) 0.0350 1.0000 Uani .
C16 C 0.7591(2) 1.0779(7) 0.46033(13) 0.0288 1.0000 Uani .
C17 C 0.8039(2) 0.9490(7) 0.48970(14) 0.0299 1.0000 Uani .
C18 C 0.7128(2) 1.0067(7) 0.41905(14) 0.0309 1.0000 Uani .
C19 C 0.6585(2) 1.1581(8) 0.40323(15) 0.0386 1.0000 Uani .
C20 C 0.6150(2) 1.0957(9) 0.36397(16) 0.0458 1.0000 Uani .
Br21 Br 0.76090(2) 0.57582(7) 0.75575(4) 0.0391 1.0000 Uani .
C22 C 0.7032(2) 0.7191(7) 0.70729(13) 0.0296 1.0000 Uani .
C23 C 0.6920(2) 0.9637(7) 0.70178(14) 0.0333 1.0000 Uani .
N24 N 0.6468(2) 1.0071(6) 0.66560(12) 0.0325 1.0000 Uani .
N25 N 0.62924(18) 0.7896(5) 0.64800(12) 0.0258 1.0000 Uani .
C26 C 0.6628(2) 0.6091(6) 0.67238(13) 0.0269 1.0000 Uani .
C27 C 0.58428(19) 0.7680(7) 0.60541(14) 0.0269 1.0000 Uani .
F28 F 0.53062(12) 0.9255(4) 0.60778(9) 0.0376 1.0000 Uani .
F29 F 0.55654(12) 0.5476(4) 0.60535(8) 0.0353 1.0000 Uani .
C30 C 0.6240(2) 0.8038(6) 0.55592(14) 0.0291 1.0000 Uani .
F31 F 0.67912(12) 0.6550(4) 0.55453(8) 0.0407 1.0000 Uani .
F32 F 0.64849(13) 1.0280(4) 0.55446(9) 0.0392 1.0000 Uani .
N33 N 0.57913(17) 0.7672(5) 0.51395(11) 0.0287 1.0000 Uani .
N34 N 0.56745(18) 0.5427(6) 0.49720(12) 0.0347 1.0000 Uani .
N35 N 0.52332(19) 0.5595(6) 0.45993(12) 0.0348 1.0000 Uani .
C36 C 0.5063(2) 0.7949(6) 0.45218(13) 0.0279 1.0000 Uani .
C37 C 0.5417(2) 0.9268(7) 0.48695(13) 0.0277 1.0000 Uani .
C38 C 0.4583(2) 0.8637(7) 0.41190(14) 0.0292 1.0000 Uani .
C39 C 0.4487(2) 0.7147(7) 0.37141(14) 0.0341 1.0000 Uani .
C40 C 0.4035(2) 0.7783(8) 0.33299(15) 0.0385 1.0000 Uani .
C41 C 0.3684(2) 0.9926(9) 0.33403(16) 0.0384 1.0000 Uani .
C42 C 0.3783(2) 1.1434(8) 0.37350(17) 0.0377 1.0000 Uani .
C43 C 0.4227(2) 1.0805(7) 0.41260(14) 0.0331 1.0000 Uani .
C44 C 0.6791(3) 0.7295(9) 0.35558(15) 0.0461 1.0000 Uani .
C1 C 0.6249(2) 0.8818(9) 0.34028(16) 0.0466 1.0000 Uani .
C4 C 0.7230(2) 0.7934(8) 0.39466(17) 0.0398 1.0000 Uani .
H31 H 0.8977 0.6911 0.6707 0.0374 1.0000 Uiso R
H61 H 0.9875 1.2744 0.7237 0.0571 1.0000 Uiso R
H171 H 0.8128 0.7869 0.4893 0.0364 1.0000 Uiso R
H191 H 0.6515 1.2981 0.4198 0.0458 1.0000 Uiso R
H201 H 0.5781 1.1968 0.3538 0.0549 1.0000 Uiso R
H231 H 0.7130 1.0814 0.7210 0.0398 1.0000 Uiso R
H261 H 0.6584 0.4487 0.6658 0.0315 1.0000 Uiso R
H371 H 0.5412 1.0886 0.4918 0.0336 1.0000 Uiso R
H391 H 0.4731 0.5708 0.3701 0.0407 1.0000 Uiso R
H401 H 0.3979 0.6732 0.3061 0.0459 1.0000 Uiso R
H411 H 0.3386 1.0320 0.3077 0.0462 1.0000 Uiso R
H421 H 0.3544 1.2890 0.3740 0.0447 1.0000 Uiso R
H431 H 0.4277 1.1824 0.4394 0.0407 1.0000 Uiso R
H441 H 0.6867 0.5861 0.3400 0.0548 1.0000 Uiso R
H11 H 0.5958 0.8410 0.3143 0.0562 1.0000 Uiso R
H41 H 0.7596 0.6905 0.4048 0.0478 1.0000 Uiso R

loop_
_atom_site_aniso_label
_atom_site_aniso_U_11
_atom_site_aniso_U_22
_atom_site_aniso_U_33
_atom_site_aniso_U_23
_atom_site_aniso_U_13
_atom_site_aniso_U_12
Br1 0.0469(2) 0.03594(19) 0.03023(17) 0.0005(2) -0.0044(2) -0.00406(15)
C2 0.041(2) 0.0243(19) 0.0262(19) -0.0046(15) 0.0030(16) -0.0007(17)
C3 0.038(2) 0.0221(18) 0.032(2) -0.0003(15) 0.0030(17) -0.0041(15)
N4 0.0435(19) 0.0239(16) 0.0291(16) -0.0024(13) -0.0030(14) -0.0023(15)
N5 0.079(3) 0.0256(19) 0.052(2) 0.0003(18) -0.013(2) -0.0016(19)
C6 0.080(4) 0.026(2) 0.035(2) -0.0062(17) -0.011(2) -0.007(2)
C7 0.033(2) 0.0310(19) 0.042(2) -0.0003(18) 0.0015(18) 0.0045(17)
F8 0.0393(12) 0.0498(14) 0.0427(13) 0.0064(12) -0.0014(11) -0.0175(11)
F9 0.0480(15) 0.0512(15) 0.0418(14) 0.0033(12) 0.0088(12) 0.0201(13)
C10 0.0305(19) 0.032(2) 0.037(2) -0.0007(17) 0.0012(16) 0.0028(17)
F11 0.0371(12) 0.0435(14) 0.0386(12) -0.0041(11) -0.0041(10) 0.0133(10)
F12 0.0412(13) 0.0476(15) 0.0471(14) 0.0046(12) 0.0010(11) -0.0209(11)
N13 0.0392(18) 0.0247(16) 0.0298(16) 0.0045(13) 0.0001(13) 0.0033(14)
N14 0.055(2) 0.0250(17) 0.0403(19) 0.0056(15) -0.0014(17) 0.0044(15)
N15 0.046(2) 0.0282(17) 0.0310(17) 0.0050(13) 0.0008(15) 0.0021(15)
C16 0.030(2) 0.0282(19) 0.0280(18) 0.0031(15) 0.0063(14) 0.0014(16)
C17 0.032(2) 0.0236(19) 0.034(2) 0.0033(16) 0.0057(15) 0.0016(16)
C18 0.034(2) 0.034(2) 0.0251(19) 0.0072(15) 0.0077(15) -0.0012(17)
C19 0.038(2) 0.042(2) 0.036(2) 0.0067(19) 0.0071(18) 0.0063(19)
C20 0.029(2) 0.068(3) 0.040(2) 0.010(2) -0.0047(18) 0.002(2)
Br21 0.0456(2) 0.03829(19) 0.03333(18) 0.0034(3) -0.0124(2) 0.00481(16)
C22 0.033(2) 0.0263(19) 0.0292(19) 0.0017(15) 0.0006(15) -0.0006(16)
C23 0.045(2) 0.027(2) 0.0272(19) -0.0023(16) -0.0041(16) -0.0029(17)
N24 0.046(2) 0.0213(17) 0.0304(17) 0.0010(14) -0.0019(15) -0.0015(15)
N25 0.0361(18) 0.0184(16) 0.0228(15) -0.0005(13) -0.0003(13) 0.0007(13)
C26 0.0354(19) 0.0157(17) 0.0296(19) 0.0011(14) 0.0006(15) 0.0038(15)
C27 0.0305(18) 0.0239(18) 0.0264(17) 0.0017(16) -0.0027(15) 0.0011(15)
F28 0.0331(12) 0.0424(13) 0.0375(12) 0.0003(11) -0.0028(10) 0.0161(10)
F29 0.0391(12) 0.0298(11) 0.0369(12) 0.0046(10) -0.0054(10) -0.0116(9)
C30 0.0279(18) 0.031(2) 0.0287(19) -0.0026(16) -0.0022(15) 0.0005(15)
F31 0.0346(12) 0.0533(15) 0.0341(12) -0.0055(11) -0.0027(10) 0.0090(10)
F32 0.0511(14) 0.0328(12) 0.0335(12) 0.0022(10) -0.0040(10) -0.0188(10)
N33 0.0349(17) 0.0236(15) 0.0276(15) 0.0010(13) -0.0024(13) -0.0009(13)
N34 0.0432(19) 0.0214(16) 0.0393(19) -0.0069(13) -0.0085(15) 0.0005(14)
N35 0.049(2) 0.0214(16) 0.0338(17) -0.0016(14) -0.0075(14) 0.0017(15)
C36 0.036(2) 0.025(2) 0.0228(18) 0.0001(14) 0.0018(15) -0.0034(15)
C37 0.037(2) 0.0205(17) 0.0252(18) 0.0029(15) -0.0003(15) -0.0021(15)
C38 0.0327(19) 0.029(2) 0.0264(18) 0.0039(15) 0.0066(15) -0.0031(16)
C39 0.042(2) 0.027(2) 0.033(2) -0.0039(16) -0.0017(17) 0.0038(16)
C40 0.048(3) 0.039(2) 0.028(2) -0.0065(18) -0.0038(18) -0.0005(19)
C41 0.039(2) 0.047(3) 0.029(2) 0.0073(19) -0.0020(18) 0.000(2)
C42 0.039(2) 0.028(2) 0.046(3) 0.0079(18) 0.005(2) 0.0043(19)
C43 0.035(2) 0.035(2) 0.029(2) -0.0063(18) 0.0011(16) 0.0013(19)
C44 0.062(3) 0.040(3) 0.036(2) 0.0004(19) 0.003(2) -0.014(2)
C1 0.044(3) 0.060(3) 0.035(2) 0.011(2) -0.0047(19) -0.016(2)
C4 0.043(3) 0.037(2) 0.040(2) 0.0072(19) 0.0001(19) 0.001(2)

loop_
_atom_type_symbol
_atom_type_scat_dispersion_real
_atom_type_scat_dispersion_imag
_atom_type_scat_Cromer_Mann_a1
_atom_type_scat_Cromer_Mann_b1
_atom_type_scat_Cromer_Mann_a2
_atom_type_scat_Cromer_Mann_b2
_atom_type_scat_Cromer_Mann_a3
_atom_type_scat_Cromer_Mann_b3
_atom_type_scat_Cromer_Mann_a4
_atom_type_scat_Cromer_Mann_b4
_atom_type_scat_Cromer_Mann_c
_atom_type_scat_source
C 0.0181 0.0091 2.3100 20.8439 1.0200 10.2075 1.5886 0.5687 0.8650 51.6512 0.2156 'International Tables Vol C 4.2.6.8 and 6.1.1.4'
H 0.0000 0.0000 0.4930 10.5109 0.3229 26.1257 0.1402 3.1424 0.0408 57.7998 0.0030 'International Tables Vol C 4.2.6.8 and 6.1.1.4'
N 0.0311 0.0180 12.2126 0.0057 3.1322 9.8933 2.0125 28.9975 1.1663 0.5826 -11.5290 'International Tables Vol C 4.2.6.8 and 6.1.1.4'
F 0.0727 0.0534 3.5392 10.2825 2.6412 4.2944 1.5170 0.2615 1.0243 26.1476 0.2776 'International Tables Vol C 4.2.6.8 and 6.1.1.4'
Br -0.6763 1.2805 17.1789 2.1723 5.2358 16.5796 5.6377 0.2609 3.9851 41.4328 2.9557 'International Tables Vol C 4.2.6.8 and 6.1.1.4'

loop_
_geom_angle_atom_site_label_1
_geom_angle_atom_site_label_2
_geom_angle_atom_site_label_3
_geom_angle
_geom_angle_publ_flag
Br1 C2 C3 128.6(3) yes
Br1 C2 C6 125.2(3) yes
C3 C2 C6 106.1(4) yes
C2 C3 N4 105.6(3) yes
C2 C3 H31 128.6 no
N4 C3 H31 125.8 no
C3 N4 N5 112.4(3) yes
C3 N4 C7 129.0(3) yes
N5 N4 C7 118.3(3) yes
N4 N5 C6 103.7(3) yes
C2 C6 N5 112.1(4) yes
C2 C6 H61 124.4 no
N5 C6 H61 123.5 no
N4 C7 F8 108.4(3) yes
N4 C7 F9 109.6(3) yes
F8 C7 F9 108.9(3) yes
N4 C7 C10 113.4(3) yes
F8 C7 C10 107.2(3) yes
F9 C7 C10 109.1(3) yes
C7 C10 F11 108.1(3) yes
C7 C10 F12 109.7(3) yes
F11 C10 F12 109.2(3) yes
C7 C10 N13 112.8(3) yes
F11 C10 N13 108.1(3) yes
F12 C10 N13 108.8(3) yes
C10 N13 N14 118.9(3) yes
C10 N13 C17 129.9(3) yes
N14 N13 C17 110.9(3) yes
N13 N14 N15 106.1(3) yes
N14 N15 C16 110.3(3) yes
N15 C16 C17 107.5(3) yes
N15 C16 C18 121.2(3) yes
C17 C16 C18 131.3(4) yes
C16 C17 N13 105.3(3) yes
C16 C17 H171 128.8 no
N13 C17 H171 126.0 no
C16 C18 C19 119.7(4) yes
C16 C18 C4 121.3(4) yes
C19 C18 C4 119.0(4) yes
C18 C19 C20 120.6(4) yes
C18 C19 H191 118.8 no
C20 C19 H191 120.6 no
C19 C20 C1 120.1(4) yes
C19 C20 H201 120.3 no
C1 C20 H201 119.6 no
Br21 C22 C23 125.5(3) yes
Br21 C22 C26 127.5(3) yes
C23 C22 C26 106.9(3) yes
C22 C23 N24 110.9(4) yes
C22 C23 H231 125.3 no
N24 C23 H231 123.8 no
C23 N24 N25 104.5(3) yes
N24 N25 C26 113.0(3) yes
N24 N25 C27 120.2(3) yes
C26 N25 C27 126.6(3) yes
N25 C26 C22 104.6(3) yes
N25 C26 H261 126.3 no
C22 C26 H261 129.0 no
N25 C27 F28 110.1(3) yes
N25 C27 F29 107.8(3) yes
F28 C27 F29 108.8(3) yes
N25 C27 C30 114.0(3) yes
F28 C27 C30 108.3(3) yes
F29 C27 C30 107.7(3) yes
C27 C30 F31 108.3(3) yes
C27 C30 F32 108.2(3) yes
F31 C30 F32 109.1(3) yes
C27 C30 N33 113.0(3) yes
F31 C30 N33 110.0(3) yes
F32 C30 N33 108.2(3) yes
C30 N33 N34 119.6(3) yes
C30 N33 C37 129.6(3) yes
N34 N33 C37 110.7(3) yes
N33 N34 N35 107.0(3) yes
N34 N35 C36 109.4(3) yes
N35 C36 C37 107.8(3) yes
N35 C36 C38 120.6(3) yes
C37 C36 C38 131.7(3) yes
C36 C37 N33 105.1(3) yes
C36 C37 H371 128.9 no
N33 C37 H371 125.9 no
C36 C38 C39 120.4(3) yes
C36 C38 C43 121.0(3) yes
C39 C38 C43 118.6(4) yes
C38 C39 C40 121.0(4) yes
C38 C39 H391 119.4 no
C40 C39 H391 119.6 no
C39 C40 C41 120.1(4) yes
C39 C40 H401 119.1 no
C41 C40 H401 120.8 no
C40 C41 C42 119.5(4) yes
C40 C41 H411 118.6 no
C42 C41 H411 121.9 no
C41 C42 C43 121.0(4) yes
C41 C42 H421 119.2 no
C43 C42 H421 119.8 no
C42 C43 C38 119.9(4) yes
C42 C43 H431 119.9 no
C38 C43 H431 120.2 no
C1 C44 C4 119.9(5) yes
C1 C44 H441 121.0 no
C4 C44 H441 119.1 no
C44 C1 C20 119.8(4) yes
C44 C1 H11 120.4 no
C20 C1 H11 119.8 no
C44 C4 C18 120.5(4) yes
C44 C4 H41 119.6 no
C18 C4 H41 119.9 no

loop_
_geom_bond_atom_site_label_1
_geom_bond_atom_site_label_2
_geom_bond_distance
_geom_bond_publ_flag
Br1 C2 1.877(4) yes
C2 C3 1.350(5) yes
C2 C6 1.387(6) yes
C3 N4 1.355(5) yes
C3 H31 0.929 no
N4 N5 1.362(5) yes
N4 C7 1.423(5) yes
N5 C6 1.311(6) yes
C6 H61 0.912 no
C7 F8 1.339(4) yes
C7 F9 1.333(4) yes
C7 C10 1.540(5) yes
C10 F11 1.337(4) yes
C10 F12 1.330(4) yes
C10 N13 1.438(5) yes
N13 N14 1.364(4) yes
N13 C17 1.346(5) yes
N14 N15 1.299(5) yes
N15 C16 1.371(5) yes
C16 C17 1.362(5) yes
C16 C18 1.468(5) yes
C17 H171 0.927 no
C18 C19 1.390(5) yes
C18 C4 1.382(6) yes
C19 C20 1.383(6) yes
C19 H191 0.915 no
C20 C1 1.376(7) yes
C20 H201 0.934 no
Br21 C22 1.879(4) yes
C22 C23 1.399(5) yes
C22 C26 1.357(5) yes
C23 N24 1.315(5) yes
C23 H231 0.929 no
N24 N25 1.353(5) yes
N25 C26 1.363(5) yes
N25 C27 1.431(5) yes
C26 H261 0.923 no
C27 F28 1.338(4) yes
C27 F29 1.342(4) yes
C27 C30 1.544(5) yes
C30 F31 1.326(4) yes
C30 F32 1.341(4) yes
C30 N33 1.426(5) yes
N33 N34 1.359(4) yes
N33 C37 1.352(5) yes
N34 N35 1.305(4) yes
N35 C36 1.377(5) yes
C36 C37 1.368(5) yes
C36 C38 1.464(5) yes
C37 H371 0.919 no
C38 C39 1.391(5) yes
C38 C43 1.388(6) yes
C39 C40 1.385(5) yes
C39 H391 0.929 no
C40 C41 1.372(6) yes
C40 H401 0.944 no
C41 C42 1.377(6) yes
C41 H411 0.931 no
C42 C43 1.389(6) yes
C42 H421 0.932 no
C43 H431 0.930 no
C44 C1 1.388(7) yes
C44 C4 1.386(6) yes
C44 H441 0.921 no
C1 H11 0.917 no
C4 H41 0.936 no

loop_
_geom_hbond_atom_site_label_D
_geom_hbond_atom_site_label_H
_geom_hbond_atom_site_label_A
_geom_hbond_site_symmetry_A
_geom_hbond_angle_DHA
_geom_hbond_distance_DH
_geom_hbond_distance_HA
_geom_hbond_distance_DA
_geom_hbond_publ_flag
C3 H31 N5 1_545 154.11(13) 0.929 2.521 3.381(6) yes
C26 H261 N24 1_545 168.87(11) 0.923 2.492 3.402(6) yes
